data_7131774
loop_
_publ_author_name
'Tr\"oster, Tobias'
'Endres, Franziska'
'Arrowsmith, Merle'
'Endres, Lukas'
'Fantuzzi, Felipe'
'Braunschweig, Holger'

_publ_section_title
;
 Dibenzoberylloles: antiaromatic s-block fluorene analogues
;
_journal_name_full 'Chemical Communications'
_journal_paper_doi 10.1039/D3CC02736H
_journal_year 2023
_chemical_formula_moiety 'C32 H39 Be N'
_chemical_formula_sum 'C32 H39 Be N'
_chemical_formula_weight 446.65
_space_group_crystal_system orthorhombic
_space_group_IT_number 61
_space_group_name_Hall '-P 2ac 2ab'
_space_group_name_H-M_alt 'P b c a'
_atom_sites_solution_hydrogens geom
_atom_sites_solution_primary direct
_atom_sites_solution_secondary difmap
_audit_creation_date 2023-06-23
_audit_creation_method 'CIF-fill 1.4j (K.Radacki, 2005-23)'
_audit_update_record
;
2023-06-23 deposited with the CCDC.	2023-06-28 downloaded from the CCDC.
;
_cell_angle_alpha 90
_cell_angle_beta 90
_cell_angle_gamma 90
_cell_formula_units_Z 8
_cell_length_a 17.0285(17)
_cell_length_b 10.2006(11)
_cell_length_c 30.307(3)
_cell_measurement_reflns_used 9890
_cell_measurement_temperature 100(2)
_cell_measurement_theta_max 25.80
_cell_measurement_theta_min 2.42
_cell_volume 5264.4(9)
_computing_cell_refinement 'Saint+ ver. 8.40B (Bruker AXS)'
_computing_data_collection 'BIS 6.2.14 / APEX4 ver. 2021.10 (Bruker AXS)'
_computing_data_reduction 'Saint+ ver. 8.40B (Bruker AXS)'
_computing_molecular_graphics 'ShelXLe (Huebschle et all, 2011)'
_computing_publication_material 'SHELXL-2019/1 (Sheldrick, 2019)'
_computing_structure_refinement 'SHELXL-2019/1 (Sheldrick, 2019)'
_computing_structure_solution 'SHELXS 2013/1 (Sheldrick, 2008)'
_diffrn_ambient_environment N~2~
_diffrn_ambient_temperature 100(2)
_diffrn_detector CPA
_diffrn_detector_area_resol_mean 7.5
_diffrn_detector_type 'Photon II'
_diffrn_measured_fraction_theta_full 0.999
_diffrn_measured_fraction_theta_max 0.998
_diffrn_measurement_device 'four-circle diffractometer'
_diffrn_measurement_device_type 'Bruker D8-Quest'
_diffrn_measurement_method '\f and \w scans'
_diffrn_orient_matrix_type
;
 Sparks R.A., Computational Crystallography p1-18 (Clarendon Press, 1982)
;
_diffrn_orient_matrix_UB_11 0,0258017
_diffrn_orient_matrix_UB_12 0,0058797
_diffrn_orient_matrix_UB_13 -0,0316605
_diffrn_orient_matrix_UB_21 0,0944747
_diffrn_orient_matrix_UB_22 0,0011126
_diffrn_orient_matrix_UB_23 0,0087872
_diffrn_orient_matrix_UB_31 0,0043961
_diffrn_orient_matrix_UB_32 -0,0584194
_diffrn_orient_matrix_UB_33 -0,0030192
_diffrn_radiation_monochromator 'multi-layer mirror'
_diffrn_radiation_probe x-ray
_diffrn_radiation_type MoK\a
_diffrn_radiation_wavelength 0.71073
_diffrn_radiation_xray_symbol K-L~2,3~
_diffrn_reflns_av_R_equivalents 0.1595
_diffrn_reflns_av_unetI/netI 0.0743
_diffrn_reflns_Laue_measured_fraction_full 0.999
_diffrn_reflns_Laue_measured_fraction_max 0.998
_diffrn_reflns_limit_h_max 20
_diffrn_reflns_limit_h_min -18
_diffrn_reflns_limit_k_max 12
_diffrn_reflns_limit_k_min -12
_diffrn_reflns_limit_l_max 36
_diffrn_reflns_limit_l_min -36
_diffrn_reflns_number 48426
_diffrn_reflns_point_group_measured_fraction_full 0.999
_diffrn_reflns_point_group_measured_fraction_max 0.998
_diffrn_reflns_theta_full 25.242
_diffrn_reflns_theta_max 25.679
_diffrn_reflns_theta_min 2.423
_diffrn_source 'micro-focus sealed X-ray tube'
_diffrn_source_type 'Incoatec ImS 2.0'
_diffrn_standards_number 0
_exptl_absorpt_coefficient_mu 0.063
_exptl_absorpt_correction_T_max 0.7453
_exptl_absorpt_correction_T_min 0.5592
_exptl_absorpt_correction_type multi-scan
_exptl_absorpt_process_details 'SADABS 2016/2 (Bruker AXS)'
_exptl_crystal_colour colourless
_exptl_crystal_density_diffrn 1.127
_exptl_crystal_description plate
_exptl_crystal_F_000 1936
_exptl_crystal_preparation
;
 For data collection the crystal was immersed in a film of perfluoropolyether 
 oil, mounted on a polyimide loop and transferred to stream of cold nitrogen 
 (Oxford Cryostream 800).
;
_exptl_crystal_size_max 0.110
_exptl_crystal_size_mid 0.080
_exptl_crystal_size_min 0.030
_refine_diff_density_max 0.243
_refine_diff_density_min -0.256
_refine_diff_density_rms 0.060
_refine_ls_extinction_coef 0.0174(11)
_refine_ls_extinction_method 'SHELXL-2019/1 (Sheldrick 2019)'
_refine_ls_goodness_of_fit_ref 1.066
_refine_ls_hydrogen_treatment constr
_refine_ls_matrix_type full
_refine_ls_number_parameters 316
_refine_ls_number_reflns 4996
_refine_ls_number_restraints 0
_refine_ls_restrained_S_all 1.066
_refine_ls_R_factor_all 0.1075
_refine_ls_R_factor_gt 0.0620
_refine_ls_shift/su_max 0.000
_refine_ls_shift/su_mean 0.000
_refine_ls_structure_factor_coef Fsqd
_refine_ls_weighting_details
;
 w=1/[\s^2^(Fo^2^)+(0.0480P)^2^+2.9422P] where P=(Fo^2^+2Fc^2^)/3
;
_refine_ls_weighting_scheme calc
_refine_ls_wR_factor_gt 0.1265
_refine_ls_wR_factor_ref 0.1466
_reflns_Friedel_coverage 0.000
_reflns_number_gt 3306
_reflns_number_total 4996
_reflns_threshold_expression 'I > 2\s(I)'
_cod_data_source_file d3cc02736h2.cif
_cod_data_source_block 3runs_a
_cod_original_cell_volume 5264.3(9)
_cod_database_code 7131774
_shelx_shelxl_version_number 2019/1
_shelx_space_group_comment
;
 The symmetry employed for this shelxl refinement is uniquely defined by the 
 following loop, which should always be used as a source of symmetry 
 information in preference to the above space-group names. They are only 
 intended as comments.
;
_exptl_absorpt_special_details
;
 Incident beam scaling, empirical absorption correction using spherical 
 harmonics, and outlier rejection was employed as implemented in SADABS. 
 Additional spherical absorption correction with mu*r value set to 0.2 was 
 applied.
;
_shelx_estimated_absorpt_t_min 0.993
_shelx_estimated_absorpt_t_max 0.998

loop_
_space_group_symop_operation_xyz
'x, y, z'
'-x+1/2, -y, z+1/2'
'-x, y+1/2, -z+1/2'
'x+1/2, -y+1/2, -z'
'-x, -y, -z'
'x-1/2, y, -z-1/2'
'x, -y-1/2, z-1/2'
'-x-1/2, y-1/2, z'

loop_
_atom_site_label
_atom_site_type_symbol
_atom_site_fract_x
_atom_site_fract_y
_atom_site_fract_z
_atom_site_U_iso_or_equiv
_atom_site_adp_type
_atom_site_occupancy
_atom_site_site_symmetry_order
_atom_site_calc_flag
_atom_site_refinement_flags_posn
_atom_site_refinement_flags_adp
_atom_site_refinement_flags_occupancy
_atom_site_disorder_assembly
_atom_site_disorder_group
N1 N 0.49832(11) 0.83272(18) 0.38277(6) 0.0243(4) Uani 1 1 d . . . . .
Be1 Be 0.54651(17) 0.7557(3) 0.34837(10) 0.0272(7) Uani 1 1 d . . . . .
C1_1 C 0.59310(13) 0.6068(2) 0.34326(7) 0.0268(5) Uani 1 1 d . . . . .
C2_1 C 0.58507(14) 0.5195(2) 0.37915(8) 0.0305(6) Uani 1 1 d . . . . .
H2_1 H 0.558154 0.549255 0.404717 0.037 Uiso 1 1 calc R U . . .
C3_1 C 0.61424(15) 0.3933(2) 0.37906(8) 0.0341(6) Uani 1 1 d . . . . .
H3_1 H 0.607992 0.338717 0.404201 0.041 Uiso 1 1 calc R U . . .
C4_1 C 0.65270(15) 0.3472(2) 0.34194(8) 0.0361(6) Uani 1 1 d . . . . .
H4_1 H 0.672982 0.260422 0.341368 0.043 Uiso 1 1 calc R U . . .
C5_1 C 0.66139(14) 0.4284(2) 0.30567(8) 0.0321(6) Uani 1 1 d . . . . .
H5_1 H 0.686526 0.395491 0.279965 0.038 Uiso 1 1 calc R U . . .
C6_1 C 0.63404(13) 0.5576(2) 0.30596(7) 0.0262(5) Uani 1 1 d . . . . .
C7_1 C 0.65115(13) 0.6411(2) 0.26658(7) 0.0273(5) Uani 1 1 d . . . . .
C8_1 C 0.71459(14) 0.6099(3) 0.23889(7) 0.0320(6) Uani 1 1 d . . . . .
H8_1 H 0.746436 0.536628 0.246231 0.038 Uiso 1 1 calc R U . . .
C9_1 C 0.73270(15) 0.6807(3) 0.20159(8) 0.0368(6) Uani 1 1 d . . . . .
H9_1 H 0.776510 0.656598 0.183958 0.044 Uiso 1 1 calc R U . . .
C10_1 C 0.68713(16) 0.7864(3) 0.18998(8) 0.0406(7) Uani 1 1 d . . . . .
H10_1 H 0.698279 0.834425 0.163859 0.049 Uiso 1 1 calc R U . . .
C11_1 C 0.62498(16) 0.8221(3) 0.21666(8) 0.0371(6) Uani 1 1 d . . . . .
H11_1 H 0.593970 0.895944 0.208819 0.044 Uiso 1 1 calc R U . . .
C12_1 C 0.60656(14) 0.7518(2) 0.25513(7) 0.0292(6) Uani 1 1 d . . . . .
C2_2 C 0.53725(14) 0.8012(2) 0.28062(7) 0.0294(6) Uani 1 1 d . . . . .
C3_2 C 0.54261(14) 0.9156(2) 0.30352(7) 0.0278(5) Uani 1 1 d . . . . .
C4_2 C 0.47238(14) 0.9839(2) 0.32292(7) 0.0311(6) Uani 1 1 d . . . . .
H4A_2 H 0.424408 0.951212 0.308095 0.037 Uiso 1 1 calc R U . . .
H4B_2 H 0.476575 1.078931 0.316797 0.037 Uiso 1 1 calc R U . . .
C5_2 C 0.46352(14) 0.9635(2) 0.37358(7) 0.0285(5) Uani 1 1 d . . . . .
C6_2 C 0.46205(14) 0.7290(3) 0.27105(8) 0.0353(6) Uani 1 1 d . . . . .
H6A_2 H 0.422214 0.753592 0.292865 0.053 Uiso 1 1 calc R U . . .
H6B_2 H 0.471470 0.634308 0.272605 0.053 Uiso 1 1 calc R U . . .
H6C_2 H 0.443496 0.752020 0.241435 0.053 Uiso 1 1 calc R U . . .
C7_2 C 0.62101(15) 0.9821(2) 0.30949(8) 0.0351(6) Uani 1 1 d . . . . .
H7A_2 H 0.663181 0.917568 0.305858 0.053 Uiso 1 1 calc R U . . .
H7B_2 H 0.623905 1.020318 0.339104 0.053 Uiso 1 1 calc R U . . .
H7C_2 H 0.626898 1.051472 0.287379 0.053 Uiso 1 1 calc R U . . .
C8_2 C 0.50317(17) 1.0748(2) 0.39923(8) 0.0390(7) Uani 1 1 d . . . . .
H8A_2 H 0.559071 1.078014 0.391626 0.059 Uiso 1 1 calc R U . . .
H8B_2 H 0.497429 1.059154 0.430976 0.059 Uiso 1 1 calc R U . . .
H8C_2 H 0.478356 1.158375 0.391502 0.059 Uiso 1 1 calc R U . . .
C9_2 C 0.37619(15) 0.9736(3) 0.38457(9) 0.0412(7) Uani 1 1 d . . . . .
H9A_2 H 0.357210 1.061591 0.377216 0.062 Uiso 1 1 calc R U . . .
H9B_2 H 0.368391 0.957212 0.416134 0.062 Uiso 1 1 calc R U . . .
H9C_2 H 0.346947 0.908383 0.367420 0.062 Uiso 1 1 calc R U . . .
C1_3 C 0.49555(13) 0.7852(2) 0.42772(7) 0.0238(5) Uani 1 1 d . . . . .
C2_3 C 0.43217(13) 0.7068(2) 0.44231(7) 0.0281(5) Uani 1 1 d . . . . .
C3_3 C 0.43336(15) 0.6562(2) 0.48506(8) 0.0332(6) Uani 1 1 d . . . . .
H3_3 H 0.390321 0.604796 0.494990 0.040 Uiso 1 1 calc R U . . .
C4_3 C 0.49511(15) 0.6787(2) 0.51313(8) 0.0337(6) Uani 1 1 d . . . . .
H4_3 H 0.494680 0.643566 0.542153 0.040 Uiso 1 1 calc R U . . .
C5_3 C 0.55770(14) 0.7528(2) 0.49881(7) 0.0302(6) Uani 1 1 d . . . . .
H5_3 H 0.600589 0.767757 0.518214 0.036 Uiso 1 1 calc R U . . .
C6_3 C 0.55959(13) 0.8061(2) 0.45659(7) 0.0257(5) Uani 1 1 d . . . . .
C7_3 C 0.36429(14) 0.6683(3) 0.41245(8) 0.0352(6) Uani 1 1 d . . . . .
H7_3 H 0.370952 0.715393 0.383761 0.042 Uiso 1 1 calc R U . . .
C8_3 C 0.28487(15) 0.7085(3) 0.43198(9) 0.0464(7) Uani 1 1 d . . . . .
H8A_3 H 0.286044 0.801808 0.439635 0.070 Uiso 1 1 calc R U . . .
H8B_3 H 0.274417 0.656638 0.458563 0.070 Uiso 1 1 calc R U . . .
H8C_3 H 0.243335 0.692725 0.410233 0.070 Uiso 1 1 calc R U . . .
C9_3 C 0.36461(17) 0.5213(3) 0.40295(10) 0.0464(7) Uani 1 1 d . . . . .
H9A_3 H 0.412631 0.498108 0.386920 0.070 Uiso 1 1 calc R U . . .
H9B_3 H 0.318715 0.498627 0.384995 0.070 Uiso 1 1 calc R U . . .
H9C_3 H 0.362708 0.472738 0.430835 0.070 Uiso 1 1 calc R U . . .
C10_3 C 0.63415(13) 0.8774(2) 0.44287(8) 0.0323(6) Uani 1 1 d . . . . .
H10_3 H 0.625789 0.913387 0.412539 0.039 Uiso 1 1 calc R U . . .
C11_3 C 0.65365(17) 0.9922(3) 0.47358(9) 0.0433(7) Uani 1 1 d . . . . .
H11A_3 H 0.700232 1.038115 0.462545 0.065 Uiso 1 1 calc R U . . .
H11B_3 H 0.664053 0.958916 0.503343 0.065 Uiso 1 1 calc R U . . .
H11C_3 H 0.609126 1.053027 0.474491 0.065 Uiso 1 1 calc R U . . .
C12_3 C 0.70322(15) 0.7820(3) 0.44093(9) 0.0443(7) Uani 1 1 d . . . . .
H12A_3 H 0.691586 0.712023 0.419754 0.066 Uiso 1 1 calc R U . . .
H12B_3 H 0.711811 0.743790 0.470201 0.066 Uiso 1 1 calc R U . . .
H12C_3 H 0.750584 0.828979 0.431580 0.066 Uiso 1 1 calc R U . . .

loop_
_atom_site_aniso_label
_atom_site_aniso_U_11
_atom_site_aniso_U_22
_atom_site_aniso_U_33
_atom_site_aniso_U_23
_atom_site_aniso_U_13
_atom_site_aniso_U_12
N1 0.0262(10) 0.0266(10) 0.0200(9) 0.0025(8) 0.0006(8) 0.0008(8)
Be1 0.0261(16) 0.0301(17) 0.0254(16) 0.0011(13) -0.0001(12) -0.0013(13)
C1_1 0.0247(12) 0.0295(13) 0.0260(12) -0.0001(10) -0.0018(10) -0.0048(10)
C2_1 0.0302(13) 0.0317(14) 0.0297(13) 0.0011(11) 0.0023(10) -0.0017(11)
C3_1 0.0372(14) 0.0307(14) 0.0345(14) 0.0047(11) 0.0001(11) -0.0030(12)
C4_1 0.0401(15) 0.0262(13) 0.0421(15) 0.0001(12) -0.0024(12) 0.0013(12)
C5_1 0.0307(13) 0.0330(14) 0.0325(14) -0.0045(11) 0.0010(11) -0.0003(11)
C6_1 0.0226(11) 0.0293(13) 0.0266(13) -0.0008(10) -0.0021(9) -0.0037(10)
C7_1 0.0254(12) 0.0332(14) 0.0232(12) -0.0032(10) -0.0006(9) -0.0025(11)
C8_1 0.0284(13) 0.0374(14) 0.0303(13) -0.0032(11) -0.0017(10) 0.0050(11)
C9_1 0.0335(14) 0.0472(17) 0.0297(13) -0.0032(12) 0.0078(11) -0.0005(12)
C10_1 0.0507(16) 0.0425(16) 0.0286(14) 0.0042(12) 0.0095(12) -0.0013(13)
C11_1 0.0494(16) 0.0332(14) 0.0287(13) 0.0042(11) 0.0063(12) 0.0062(12)
C12_1 0.0332(13) 0.0310(13) 0.0235(12) -0.0005(10) 0.0014(10) 0.0009(11)
C2_2 0.0317(13) 0.0330(14) 0.0236(12) 0.0056(10) 0.0002(10) 0.0028(11)
C3_2 0.0352(13) 0.0280(13) 0.0201(12) 0.0059(10) 0.0023(10) 0.0038(11)
C4_2 0.0365(14) 0.0305(13) 0.0261(13) 0.0016(10) 0.0010(11) 0.0069(11)
C5_2 0.0319(13) 0.0283(13) 0.0253(12) 0.0012(10) 0.0022(10) 0.0059(11)
C6_2 0.0306(13) 0.0457(16) 0.0297(13) -0.0024(11) -0.0034(10) 0.0010(12)
C7_2 0.0398(15) 0.0316(14) 0.0339(14) -0.0007(11) 0.0066(11) -0.0024(12)
C8_2 0.0529(17) 0.0314(14) 0.0328(14) -0.0033(11) -0.0028(12) 0.0072(13)
C9_2 0.0404(16) 0.0479(17) 0.0354(15) 0.0039(13) 0.0075(12) 0.0120(13)
C1_3 0.0262(12) 0.0238(12) 0.0215(11) -0.0024(9) 0.0028(9) 0.0002(10)
C2_3 0.0284(12) 0.0320(13) 0.0237(12) -0.0059(10) 0.0032(10) -0.0027(10)
C3_3 0.0379(14) 0.0342(14) 0.0274(13) 0.0002(11) 0.0076(11) -0.0086(12)
C4_3 0.0446(15) 0.0344(14) 0.0219(12) 0.0011(11) 0.0024(11) -0.0021(12)
C5_3 0.0357(13) 0.0322(13) 0.0226(12) -0.0032(10) -0.0040(10) 0.0024(11)
C6_3 0.0292(12) 0.0229(12) 0.0249(12) -0.0032(10) 0.0030(10) 0.0006(10)
C7_3 0.0309(13) 0.0442(16) 0.0305(14) -0.0011(12) 0.0005(11) -0.0100(12)
C8_3 0.0322(14) 0.065(2) 0.0426(16) -0.0020(14) 0.0007(12) -0.0098(14)
C9_3 0.0446(17) 0.0477(18) 0.0469(17) -0.0085(14) -0.0044(13) -0.0143(14)
C10_3 0.0282(13) 0.0383(15) 0.0304(13) 0.0017(11) -0.0029(10) -0.0068(11)
C11_3 0.0421(16) 0.0408(16) 0.0471(17) -0.0001(13) -0.0084(13) -0.0135(13)
C12_3 0.0310(14) 0.0611(19) 0.0409(16) -0.0068(14) -0.0012(12) -0.0023(13)

loop_
_atom_type_symbol
_atom_type_description
_atom_type_scat_dispersion_real
_atom_type_scat_dispersion_imag
_atom_type_scat_source
C C 0.0033 0.0016 'International Tables Vol C Tables 4.2.6.8 and 6.1.1.4'
H H 0.0000 0.0000 'International Tables Vol C Tables 4.2.6.8 and 6.1.1.4'
Be Be 0.0005 0.0002 'International Tables Vol C Tables 4.2.6.8 and 6.1.1.4'
N N 0.0061 0.0033 'International Tables Vol C Tables 4.2.6.8 and 6.1.1.4'

loop_
_geom_angle_atom_site_label_1
_geom_angle_atom_site_label_2
_geom_angle_atom_site_label_3
_geom_angle
_geom_angle_site_symmetry_1
_geom_angle_site_symmetry_3
_geom_angle_publ_flag
C1_3 N1 C5_2 117.67(17) . . ?
C1_3 N1 Be1 118.88(19) . . ?
C5_2 N1 Be1 122.89(19) . . ?
N1 Be1 C1_1 139.1(2) . . ?
N1 Be1 C2_2 120.4(2) . . ?
C1_1 Be1 C2_2 98.10(17) . . ?
N1 Be1 C3_2 91.41(17) . . ?
C1_1 Be1 C3_2 129.40(19) . . ?
C2_2 Be1 C3_2 37.49(10) . . ?
C2_1 C1_1 C6_1 116.0(2) . . ?
C2_1 C1_1 Be1 116.3(2) . . ?
C6_1 C1_1 Be1 127.6(2) . . ?
C3_1 C2_1 C1_1 123.5(2) . . ?
C3_1 C2_1 H2_1 118.3 . . ?
C1_1 C2_1 H2_1 118.3 . . ?
C2_1 C3_1 C4_1 119.3(2) . . ?
C2_1 C3_1 H3_1 120.3 . . ?
C4_1 C3_1 H3_1 120.3 . . ?
C3_1 C4_1 C5_1 119.5(2) . . ?
C3_1 C4_1 H4_1 120.3 . . ?
C5_1 C4_1 H4_1 120.3 . . ?
C4_1 C5_1 C6_1 121.6(2) . . ?
C4_1 C5_1 H5_1 119.2 . . ?
C6_1 C5_1 H5_1 119.2 . . ?
C5_1 C6_1 C1_1 120.1(2) . . ?
C5_1 C6_1 C7_1 117.9(2) . . ?
C1_1 C6_1 C7_1 122.0(2) . . ?
C12_1 C7_1 C8_1 116.8(2) . . ?
C12_1 C7_1 C6_1 123.4(2) . . ?
C8_1 C7_1 C6_1 119.9(2) . . ?
C9_1 C8_1 C7_1 123.0(2) . . ?
C9_1 C8_1 H8_1 118.5 . . ?
C7_1 C8_1 H8_1 118.5 . . ?
C10_1 C9_1 C8_1 119.7(2) . . ?
C10_1 C9_1 H9_1 120.2 . . ?
C8_1 C9_1 H9_1 120.2 . . ?
C9_1 C10_1 C11_1 119.3(2) . . ?
C9_1 C10_1 H10_1 120.3 . . ?
C11_1 C10_1 H10_1 120.3 . . ?
C10_1 C11_1 C12_1 121.5(2) . . ?
C10_1 C11_1 H11_1 119.3 . . ?
C12_1 C11_1 H11_1 119.3 . . ?
C7_1 C12_1 C11_1 119.7(2) . . ?
C7_1 C12_1 C2_2 124.7(2) . . ?
C11_1 C12_1 C2_2 115.6(2) . . ?
C3_2 C2_2 C12_1 119.9(2) . . ?
C3_2 C2_2 C6_2 125.1(2) . . ?
C12_1 C2_2 C6_2 114.0(2) . . ?
C3_2 C2_2 Be1 71.79(16) . . ?
C12_1 C2_2 Be1 111.65(18) . . ?
C6_2 C2_2 Be1 98.25(17) . . ?
C2_2 C3_2 C4_2 122.9(2) . . ?
C2_2 C3_2 C7_2 120.4(2) . . ?
C4_2 C3_2 C7_2 116.7(2) . . ?
C2_2 C3_2 Be1 70.72(16) . . ?
C4_2 C3_2 Be1 97.49(16) . . ?
C7_2 C3_2 Be1 103.93(17) . . ?
C3_2 C4_2 C5_2 113.63(19) . . ?
C3_2 C4_2 H4A_2 108.8 . . ?
C5_2 C4_2 H4A_2 108.8 . . ?
C3_2 C4_2 H4B_2 108.8 . . ?
C5_2 C4_2 H4B_2 108.8 . . ?
H4A_2 C4_2 H4B_2 107.7 . . ?
N1 C5_2 C9_2 114.1(2) . . ?
N1 C5_2 C8_2 113.22(19) . . ?
C9_2 C5_2 C8_2 105.6(2) . . ?
N1 C5_2 C4_2 105.43(18) . . ?
C9_2 C5_2 C4_2 107.48(19) . . ?
C8_2 C5_2 C4_2 111.0(2) . . ?
C2_2 C6_2 H6A_2 109.5 . . ?
C2_2 C6_2 H6B_2 109.5 . . ?
H6A_2 C6_2 H6B_2 109.5 . . ?
C2_2 C6_2 H6C_2 109.5 . . ?
H6A_2 C6_2 H6C_2 109.5 . . ?
H6B_2 C6_2 H6C_2 109.5 . . ?
C3_2 C7_2 H7A_2 109.5 . . ?
C3_2 C7_2 H7B_2 109.5 . . ?
H7A_2 C7_2 H7B_2 109.5 . . ?
C3_2 C7_2 H7C_2 109.5 . . ?
H7A_2 C7_2 H7C_2 109.5 . . ?
H7B_2 C7_2 H7C_2 109.5 . . ?
C5_2 C8_2 H8A_2 109.5 . . ?
C5_2 C8_2 H8B_2 109.5 . . ?
H8A_2 C8_2 H8B_2 109.5 . . ?
C5_2 C8_2 H8C_2 109.5 . . ?
H8A_2 C8_2 H8C_2 109.5 . . ?
H8B_2 C8_2 H8C_2 109.5 . . ?
C5_2 C9_2 H9A_2 109.5 . . ?
C5_2 C9_2 H9B_2 109.5 . . ?
H9A_2 C9_2 H9B_2 109.5 . . ?
C5_2 C9_2 H9C_2 109.5 . . ?
H9A_2 C9_2 H9C_2 109.5 . . ?
H9B_2 C9_2 H9C_2 109.5 . . ?
C2_3 C1_3 C6_3 118.7(2) . . ?
C2_3 C1_3 N1 120.59(19) . . ?
C6_3 C1_3 N1 120.44(19) . . ?
C3_3 C2_3 C1_3 119.3(2) . . ?
C3_3 C2_3 C7_3 117.9(2) . . ?
C1_3 C2_3 C7_3 122.7(2) . . ?
C4_3 C3_3 C2_3 121.7(2) . . ?
C4_3 C3_3 H3_3 119.2 . . ?
C2_3 C3_3 H3_3 119.2 . . ?
C3_3 C4_3 C5_3 119.3(2) . . ?
C3_3 C4_3 H4_3 120.3 . . ?
C5_3 C4_3 H4_3 120.3 . . ?
C4_3 C5_3 C6_3 121.5(2) . . ?
C4_3 C5_3 H5_3 119.2 . . ?
C6_3 C5_3 H5_3 119.2 . . ?
C5_3 C6_3 C1_3 119.5(2) . . ?
C5_3 C6_3 C10_3 117.3(2) . . ?
C1_3 C6_3 C10_3 123.1(2) . . ?
C2_3 C7_3 C9_3 111.3(2) . . ?
C2_3 C7_3 C8_3 111.9(2) . . ?
C9_3 C7_3 C8_3 109.8(2) . . ?
C2_3 C7_3 H7_3 107.9 . . ?
C9_3 C7_3 H7_3 107.9 . . ?
C8_3 C7_3 H7_3 107.9 . . ?
C7_3 C8_3 H8A_3 109.5 . . ?
C7_3 C8_3 H8B_3 109.5 . . ?
H8A_3 C8_3 H8B_3 109.5 . . ?
C7_3 C8_3 H8C_3 109.5 . . ?
H8A_3 C8_3 H8C_3 109.5 . . ?
H8B_3 C8_3 H8C_3 109.5 . . ?
C7_3 C9_3 H9A_3 109.5 . . ?
C7_3 C9_3 H9B_3 109.5 . . ?
H9A_3 C9_3 H9B_3 109.5 . . ?
C7_3 C9_3 H9C_3 109.5 . . ?
H9A_3 C9_3 H9C_3 109.5 . . ?
H9B_3 C9_3 H9C_3 109.5 . . ?
C6_3 C10_3 C12_3 110.4(2) . . ?
C6_3 C10_3 C11_3 112.3(2) . . ?
C12_3 C10_3 C11_3 110.1(2) . . ?
C6_3 C10_3 H10_3 108.0 . . ?
C12_3 C10_3 H10_3 108.0 . . ?
C11_3 C10_3 H10_3 108.0 . . ?
C10_3 C11_3 H11A_3 109.5 . . ?
C10_3 C11_3 H11B_3 109.5 . . ?
H11A_3 C11_3 H11B_3 109.5 . . ?
C10_3 C11_3 H11C_3 109.5 . . ?
H11A_3 C11_3 H11C_3 109.5 . . ?
H11B_3 C11_3 H11C_3 109.5 . . ?
C10_3 C12_3 H12A_3 109.5 . . ?
C10_3 C12_3 H12B_3 109.5 . . ?
H12A_3 C12_3 H12B_3 109.5 . . ?
C10_3 C12_3 H12C_3 109.5 . . ?
H12A_3 C12_3 H12C_3 109.5 . . ?
H12B_3 C12_3 H12C_3 109.5 . . ?

loop_
_geom_bond_atom_site_label_1
_geom_bond_atom_site_label_2
_geom_bond_distance
_geom_bond_site_symmetry_2
_geom_bond_publ_flag
N1 C1_3 1.447(3) . ?
N1 C5_2 1.486(3) . ?
N1 Be1 1.542(4) . ?
Be1 C1_1 1.720(4) . ?
Be1 C2_2 2.111(4) . ?
Be1 C3_2 2.124(4) . ?
C1_1 C2_1 1.412(3) . ?
C1_1 C6_1 1.420(3) . ?
C2_1 C3_1 1.379(3) . ?
C2_1 H2_1 0.9500 . ?
C3_1 C4_1 1.384(3) . ?
C3_1 H3_1 0.9500 . ?
C4_1 C5_1 1.384(3) . ?
C4_1 H4_1 0.9500 . ?
C5_1 C6_1 1.398(3) . ?
C5_1 H5_1 0.9500 . ?
C6_1 C7_1 1.495(3) . ?
C7_1 C12_1 1.404(3) . ?
C7_1 C8_1 1.404(3) . ?
C8_1 C9_1 1.376(3) . ?
C8_1 H8_1 0.9500 . ?
C9_1 C10_1 1.374(4) . ?
C9_1 H9_1 0.9500 . ?
C10_1 C11_1 1.381(4) . ?
C10_1 H10_1 0.9500 . ?
C11_1 C12_1 1.404(3) . ?
C11_1 H11_1 0.9500 . ?
C12_1 C2_2 1.498(3) . ?
C2_2 C3_2 1.361(3) . ?
C2_2 C6_2 1.505(3) . ?
C3_2 C4_2 1.504(3) . ?
C3_2 C7_2 1.508(3) . ?
C4_2 C5_2 1.557(3) . ?
C4_2 H4A_2 0.9900 . ?
C4_2 H4B_2 0.9900 . ?
C5_2 C9_2 1.527(3) . ?
C5_2 C8_2 1.533(3) . ?
C6_2 H6A_2 0.9800 . ?
C6_2 H6B_2 0.9800 . ?
C6_2 H6C_2 0.9800 . ?
C7_2 H7A_2 0.9800 . ?
C7_2 H7B_2 0.9800 . ?
C7_2 H7C_2 0.9800 . ?
C8_2 H8A_2 0.9800 . ?
C8_2 H8B_2 0.9800 . ?
C8_2 H8C_2 0.9800 . ?
C9_2 H9A_2 0.9800 . ?
C9_2 H9B_2 0.9800 . ?
C9_2 H9C_2 0.9800 . ?
C1_3 C2_3 1.414(3) . ?
C1_3 C6_3 1.414(3) . ?
C2_3 C3_3 1.395(3) . ?
C2_3 C7_3 1.520(3) . ?
C3_3 C4_3 1.372(3) . ?
C3_3 H3_3 0.9500 . ?
C4_3 C5_3 1.376(3) . ?
C4_3 H4_3 0.9500 . ?
C5_3 C6_3 1.391(3) . ?
C5_3 H5_3 0.9500 . ?
C6_3 C10_3 1.521(3) . ?
C7_3 C9_3 1.527(4) . ?
C7_3 C8_3 1.532(3) . ?
C7_3 H7_3 1.0000 . ?
C8_3 H8A_3 0.9800 . ?
C8_3 H8B_3 0.9800 . ?
C8_3 H8C_3 0.9800 . ?
C9_3 H9A_3 0.9800 . ?
C9_3 H9B_3 0.9800 . ?
C9_3 H9C_3 0.9800 . ?
C10_3 C12_3 1.528(4) . ?
C10_3 C11_3 1.533(3) . ?
C10_3 H10_3 1.0000 . ?
C11_3 H11A_3 0.9800 . ?
C11_3 H11B_3 0.9800 . ?
C11_3 H11C_3 0.9800 . ?
C12_3 H12A_3 0.9800 . ?
C12_3 H12B_3 0.9800 . ?
C12_3 H12C_3 0.9800 . ?

loop_
_geom_torsion_atom_site_label_1
_geom_torsion_atom_site_label_2
_geom_torsion_atom_site_label_3
_geom_torsion_atom_site_label_4
_geom_torsion
_geom_torsion_site_symmetry_1
_geom_torsion_site_symmetry_2
_geom_torsion_site_symmetry_3
_geom_torsion_site_symmetry_4
_geom_torsion_publ_flag
C1_3 N1 Be1 C1_1 11.5(4) . . . . ?
C5_2 N1 Be1 C1_1 -177.2(3) . . . . ?
C1_3 N1 Be1 C2_2 169.53(18) . . . . ?
C5_2 N1 Be1 C2_2 -19.2(3) . . . . ?
C1_3 N1 Be1 C3_2 -165.38(17) . . . . ?
C5_2 N1 Be1 C3_2 5.9(2) . . . . ?
N1 Be1 C1_1 C2_1 3.8(4) . . . . ?
C2_2 Be1 C1_1 C2_1 -157.15(19) . . . . ?
C3_2 Be1 C1_1 C2_1 179.8(2) . . . . ?
N1 Be1 C1_1 C6_1 178.9(3) . . . . ?
C2_2 Be1 C1_1 C6_1 18.0(3) . . . . ?
C3_2 Be1 C1_1 C6_1 -5.1(4) . . . . ?
C6_1 C1_1 C2_1 C3_1 -0.2(3) . . . . ?
Be1 C1_1 C2_1 C3_1 175.5(2) . . . . ?
C1_1 C2_1 C3_1 C4_1 -0.9(4) . . . . ?
C2_1 C3_1 C4_1 C5_1 0.2(4) . . . . ?
C3_1 C4_1 C5_1 C6_1 1.7(4) . . . . ?
C4_1 C5_1 C6_1 C1_1 -2.9(3) . . . . ?
C4_1 C5_1 C6_1 C7_1 175.6(2) . . . . ?
C2_1 C1_1 C6_1 C5_1 2.1(3) . . . . ?
Be1 C1_1 C6_1 C5_1 -173.1(2) . . . . ?
C2_1 C1_1 C6_1 C7_1 -176.4(2) . . . . ?
Be1 C1_1 C6_1 C7_1 8.5(3) . . . . ?
C5_1 C6_1 C7_1 C12_1 157.0(2) . . . . ?
C1_1 C6_1 C7_1 C12_1 -24.5(3) . . . . ?
C5_1 C6_1 C7_1 C8_1 -22.9(3) . . . . ?
C1_1 C6_1 C7_1 C8_1 155.6(2) . . . . ?
C12_1 C7_1 C8_1 C9_1 -1.3(4) . . . . ?
C6_1 C7_1 C8_1 C9_1 178.6(2) . . . . ?
C7_1 C8_1 C9_1 C10_1 -0.6(4) . . . . ?
C8_1 C9_1 C10_1 C11_1 1.7(4) . . . . ?
C9_1 C10_1 C11_1 C12_1 -0.9(4) . . . . ?
C8_1 C7_1 C12_1 C11_1 2.2(3) . . . . ?
C6_1 C7_1 C12_1 C11_1 -177.7(2) . . . . ?
C8_1 C7_1 C12_1 C2_2 -179.6(2) . . . . ?
C6_1 C7_1 C12_1 C2_2 0.5(4) . . . . ?
C10_1 C11_1 C12_1 C7_1 -1.1(4) . . . . ?
C10_1 C11_1 C12_1 C2_2 -179.6(2) . . . . ?
C7_1 C12_1 C2_2 C3_2 110.0(3) . . . . ?
C11_1 C12_1 C2_2 C3_2 -71.7(3) . . . . ?
C7_1 C12_1 C2_2 C6_2 -81.1(3) . . . . ?
C11_1 C12_1 C2_2 C6_2 97.3(3) . . . . ?
C7_1 C12_1 C2_2 Be1 29.2(3) . . . . ?
C11_1 C12_1 C2_2 Be1 -152.5(2) . . . . ?
C12_1 C2_2 C3_2 C4_2 168.6(2) . . . . ?
C6_2 C2_2 C3_2 C4_2 0.9(4) . . . . ?
Be1 C2_2 C3_2 C4_2 -86.4(2) . . . . ?
C12_1 C2_2 C3_2 C7_2 -9.8(3) . . . . ?
C6_2 C2_2 C3_2 C7_2 -177.5(2) . . . . ?
Be1 C2_2 C3_2 C7_2 95.2(2) . . . . ?
C12_1 C2_2 C3_2 Be1 -105.0(2) . . . . ?
C6_2 C2_2 C3_2 Be1 87.3(2) . . . . ?
C2_2 C3_2 C4_2 C5_2 102.3(3) . . . . ?
C7_2 C3_2 C4_2 C5_2 -79.3(3) . . . . ?
Be1 C3_2 C4_2 C5_2 30.5(2) . . . . ?
C1_3 N1 C5_2 C9_2 -60.0(3) . . . . ?
Be1 N1 C5_2 C9_2 128.6(2) . . . . ?
C1_3 N1 C5_2 C8_2 60.7(3) . . . . ?
Be1 N1 C5_2 C8_2 -110.6(2) . . . . ?
C1_3 N1 C5_2 C4_2 -177.72(18) . . . . ?
Be1 N1 C5_2 C4_2 10.9(3) . . . . ?
C3_2 C4_2 C5_2 N1 -29.8(3) . . . . ?
C3_2 C4_2 C5_2 C9_2 -151.8(2) . . . . ?
C3_2 C4_2 C5_2 C8_2 93.2(2) . . . . ?
C5_2 N1 C1_3 C2_3 91.9(3) . . . . ?
Be1 N1 C1_3 C2_3 -96.4(3) . . . . ?
C5_2 N1 C1_3 C6_3 -93.9(2) . . . . ?
Be1 N1 C1_3 C6_3 77.8(3) . . . . ?
C6_3 C1_3 C2_3 C3_3 2.1(3) . . . . ?
N1 C1_3 C2_3 C3_3 176.3(2) . . . . ?
C6_3 C1_3 C2_3 C7_3 -174.3(2) . . . . ?
N1 C1_3 C2_3 C7_3 -0.1(3) . . . . ?
C1_3 C2_3 C3_3 C4_3 -1.1(4) . . . . ?
C7_3 C2_3 C3_3 C4_3 175.5(2) . . . . ?
C2_3 C3_3 C4_3 C5_3 -0.2(4) . . . . ?
C3_3 C4_3 C5_3 C6_3 0.5(4) . . . . ?
C4_3 C5_3 C6_3 C1_3 0.6(3) . . . . ?
C4_3 C5_3 C6_3 C10_3 -175.4(2) . . . . ?
C2_3 C1_3 C6_3 C5_3 -1.9(3) . . . . ?
N1 C1_3 C6_3 C5_3 -176.1(2) . . . . ?
C2_3 C1_3 C6_3 C10_3 173.9(2) . . . . ?
N1 C1_3 C6_3 C10_3 -0.4(3) . . . . ?
C3_3 C2_3 C7_3 C9_3 -64.2(3) . . . . ?
C1_3 C2_3 C7_3 C9_3 112.3(3) . . . . ?
C3_3 C2_3 C7_3 C8_3 59.1(3) . . . . ?
C1_3 C2_3 C7_3 C8_3 -124.5(2) . . . . ?
C5_3 C6_3 C10_3 C12_3 64.7(3) . . . . ?
C1_3 C6_3 C10_3 C12_3 -111.1(2) . . . . ?
C5_3 C6_3 C10_3 C11_3 -58.6(3) . . . . ?
C1_3 C6_3 C10_3 C11_3 125.6(2) . . . . ?
